data_7108856
loop_
_publ_author_name
'Qing-Wei Zhang'
'Xiao-Bo Zhang'
'Bao-Sheng Li'
'Kai Xiang'
'Fu-Min Zhang'
'Shao-Hua Wang'
'Yong-Qiang Tu'

_publ_section_title
;
 Catalytic intermolecular carbon electrophile induced semipinacol
 rearrangement
;
_journal_issue 16
_journal_name_full 'Chemical communications (Cambridge, England)'
_journal_page_first 1648
_journal_page_last 1650
_journal_paper_doi 10.1039/c2cc38585f
_journal_volume 49
_journal_year 2013
_chemical_formula_sum 'C25 H37 Br N2 O6 Si'
_chemical_formula_weight 569.57
_chemical_name_systematic
;
?
;
_space_group_IT_number 2
_symmetry_cell_setting triclinic
_symmetry_space_group_name_Hall '-P 1'
_symmetry_space_group_name_H-M 'P -1'
_atom_sites_solution_hydrogens geom
_atom_sites_solution_primary direct
_atom_sites_solution_secondary difmap
_audit_creation_method SHELXL-97
_cell_angle_alpha 75.487(11)
_cell_angle_beta 79.846(12)
_cell_angle_gamma 81.246(11)
_cell_formula_units_Z 4
_cell_length_a 8.055(9)
_cell_length_b 17.91(2)
_cell_length_c 20.02(2)
_cell_measurement_reflns_used 2908
_cell_measurement_temperature 296(2)
_cell_measurement_theta_max 19.95
_cell_measurement_theta_min 2.37
_cell_volume 2734(5)
_computing_cell_refinement 'Bruker SAINT'
_computing_data_collection 'Bruker APEX2'
_computing_data_reduction 'Bruker SAINT'
_computing_molecular_graphics 'Bruker SHELXTL'
_computing_publication_material 'Bruker SHELXTL'
_computing_structure_refinement 'SHELXL-97 (Sheldrick, 2008)'
_computing_structure_solution 'SHELXS-97 (Sheldrick, 2008)'
_diffrn_ambient_temperature 296(2)
_diffrn_measured_fraction_theta_full 0.987
_diffrn_measured_fraction_theta_max 0.987
_diffrn_measurement_device_type 'Bruker APEX-II CCD'
_diffrn_measurement_method '\f and \w scans'
_diffrn_radiation_monochromator graphite
_diffrn_radiation_source 'fine-focus sealed tube'
_diffrn_radiation_type MoK\a
_diffrn_radiation_wavelength 0.71073
_diffrn_reflns_av_R_equivalents 0.0600
_diffrn_reflns_av_sigmaI/netI 0.1233
_diffrn_reflns_limit_h_max 9
_diffrn_reflns_limit_h_min -9
_diffrn_reflns_limit_k_max 20
_diffrn_reflns_limit_k_min -21
_diffrn_reflns_limit_l_max 23
_diffrn_reflns_limit_l_min -23
_diffrn_reflns_number 19301
_diffrn_reflns_theta_full 25.20
_diffrn_reflns_theta_max 25.20
_diffrn_reflns_theta_min 2.18
_exptl_absorpt_coefficient_mu 1.588
_exptl_absorpt_correction_T_max 0.7214
_exptl_absorpt_correction_T_min 0.6922
_exptl_absorpt_correction_type multi-scan
_exptl_absorpt_process_details SADABS
_exptl_crystal_colour yellow
_exptl_crystal_density_diffrn 1.384
_exptl_crystal_density_method 'not measured'
_exptl_crystal_description block
_exptl_crystal_F_000 1192
_exptl_crystal_size_max 0.25
_exptl_crystal_size_mid 0.23
_exptl_crystal_size_min 0.22
_refine_diff_density_max 0.480
_refine_diff_density_min -0.594
_refine_diff_density_rms 0.083
_refine_ls_extinction_method none
_refine_ls_goodness_of_fit_ref 1.057
_refine_ls_hydrogen_treatment constr
_refine_ls_matrix_type full
_refine_ls_number_parameters 643
_refine_ls_number_reflns 9729
_refine_ls_number_restraints 31
_refine_ls_restrained_S_all 1.062
_refine_ls_R_factor_all 0.1507
_refine_ls_R_factor_gt 0.0698
_refine_ls_shift/su_max 0.001
_refine_ls_shift/su_mean 0.000
_refine_ls_structure_factor_coef Fsqd
_refine_ls_weighting_details 'calc w=1/[\s^2^(Fo^2^)+(0.1000P)^2^+0.2808P] where P=(Fo^2^+2Fc^2^)/3'
_refine_ls_weighting_scheme calc
_refine_ls_wR_factor_gt 0.1858
_refine_ls_wR_factor_ref 0.2174
_reflns_number_gt 4894
_reflns_number_total 9729
_reflns_threshold_expression >2sigma(I)
_cod_data_source_file c2cc38585f.txt
_cod_data_source_block p-1
_cod_depositor_comments
;
The following automatic conversions were performed:

'_symmetry_cell_setting' value 'Triclinic' changed to 'triclinic'
according to
/usr/data/users/saulius/automatic-downloads/retrospective/RSC/lib/dictionaries/cif_core.dic
dictionary named 'cif_core.dic' version 2.4.2 from 2011-04-26.

Automatic conversion script
Id: cif_fix_values 2281 2013-09-26 08:29:07Z andrius 
;
_cod_original_sg_symbol_H-M P-1
_cod_database_code 7108856

loop_
_symmetry_equiv_pos_as_xyz
'x, y, z'
'-x, -y, -z'

loop_
_atom_site_label
_atom_site_type_symbol
_atom_site_fract_x
_atom_site_fract_y
_atom_site_fract_z
_atom_site_U_iso_or_equiv
_atom_site_adp_type
_atom_site_occupancy
_atom_site_symmetry_multiplicity
_atom_site_calc_flag
_atom_site_refinement_flags
Br1 Br 0.28079(11) 0.96386(4) 0.49549(4) 0.0592(3) Uani 1 1 d .
Br2 Br 0.56847(11) 0.42038(5) 0.94750(5) 0.0717(3) Uani 1 1 d .
C1 C 0.0805(11) 0.5250(4) 0.8802(4) 0.063(2) Uani 1 1 d .
H1A H 0.1544 0.4833 0.8638 0.075 Uiso 1 1 calc R
H1B H -0.0154 0.5032 0.9115 0.075 Uiso 1 1 calc R
C2 C 0.1741(10) 0.5630(4) 0.9175(4) 0.060(2) Uani 1 1 d .
H2A H 0.2747 0.5807 0.8868 0.072 Uiso 1 1 calc R
H2B H 0.2107 0.5251 0.9575 0.072 Uiso 1 1 calc R
C3 C 0.0698(10) 0.6305(4) 0.9416(4) 0.054(2) Uani 1 1 d .
H3A H 0.1423 0.6590 0.9574 0.064 Uiso 1 1 calc R
H3B H -0.0151 0.6117 0.9806 0.064 Uiso 1 1 calc R
C4 C -0.0181(9) 0.6848(4) 0.8828(3) 0.0437(18) Uani 1 1 d .
H4 H -0.1072 0.7198 0.9031 0.052 Uiso 1 1 calc R
C5 C 0.0997(8) 0.7336(4) 0.8256(3) 0.0381(16) Uani 1 1 d .
H5 H 0.2130 0.7052 0.8189 0.046 Uiso 1 1 calc R
C6 C -0.1267(8) 0.7038(4) 0.7751(3) 0.0353(16) Uani 1 1 d .
C7 C -0.2958(9) 0.7445(4) 0.7946(4) 0.053(2) Uani 1 1 d .
H7A H -0.3490 0.7694 0.7535 0.064 Uiso 1 1 calc R
H7B H -0.2867 0.7834 0.8194 0.064 Uiso 1 1 calc R
C8 C -0.3964(11) 0.6814(5) 0.8411(5) 0.092(3) Uani 1 1 d .
H8A H -0.4769 0.7020 0.8760 0.110 Uiso 1 1 calc R
H8B H -0.4587 0.6609 0.8138 0.110 Uiso 1 1 calc R
C9 C -0.2721(9) 0.6189(5) 0.8754(4) 0.059(2) Uani 1 1 d .
H9A H -0.2863 0.5691 0.8676 0.070 Uiso 1 1 calc R
H9B H -0.2878 0.6153 0.9252 0.070 Uiso 1 1 calc R
C10 C -0.0974(8) 0.6422(4) 0.8418(3) 0.0390(17) Uani 1 1 d .
C11 C 0.1088(11) 0.8087(5) 0.8457(4) 0.0483(19) Uani 1 1 d .
C12 C 0.2640(16) 0.8689(6) 0.9025(6) 0.109(4) Uani 1 1 d .
H12A H 0.3074 0.9096 0.8644 0.131 Uiso 1 1 calc R
H12B H 0.1552 0.8894 0.9243 0.131 Uiso 1 1 calc R
C13 C 0.3778(18) 0.8453(7) 0.9516(7) 0.141(5) Uani 1 1 d .
H13A H 0.3196 0.8198 0.9956 0.211 Uiso 1 1 calc R
H13B H 0.4219 0.8900 0.9571 0.211 Uiso 1 1 calc R
H13C H 0.4696 0.8101 0.9356 0.211 Uiso 1 1 calc R
C14 C 0.0777(8) 0.7953(4) 0.7023(4) 0.0385(17) Uani 1 1 d .
C15 C 0.2431(8) 0.8135(4) 0.6916(3) 0.0394(17) Uani 1 1 d .
H15 H 0.3119 0.7935 0.7262 0.047 Uiso 1 1 calc R
C16 C 0.3051(8) 0.8607(4) 0.6301(4) 0.0406(17) Uani 1 1 d .
C17 C 0.2053(8) 0.8935(4) 0.5769(3) 0.0363(16) Uani 1 1 d .
C18 C 0.0420(9) 0.8757(4) 0.5893(4) 0.0457(18) Uani 1 1 d .
H18 H -0.0285 0.8965 0.5555 0.055 Uiso 1 1 calc R
C19 C -0.0199(9) 0.8277(4) 0.6506(3) 0.0405(17) Uani 1 1 d .
H19 H -0.1318 0.8169 0.6572 0.049 Uiso 1 1 calc R
C20 C 0.1831(11) 0.6059(6) 0.6586(5) 0.084(3) Uani 1 1 d .
H20A H 0.2047 0.6582 0.6357 0.126 Uiso 1 1 calc R
H20B H 0.2304 0.5720 0.6280 0.126 Uiso 1 1 calc R
H20C H 0.2346 0.5899 0.7004 0.126 Uiso 1 1 calc R
C21 C -0.0997(16) 0.5035(5) 0.7333(5) 0.101(4) Uani 1 1 d .
H21A H -0.0093 0.4794 0.7597 0.152 Uiso 1 1 calc R
H21B H -0.1123 0.4719 0.7025 0.152 Uiso 1 1 calc R
H21C H -0.2036 0.5088 0.7645 0.152 Uiso 1 1 calc R
C22 C -0.0925(16) 0.5619(6) 0.5596(5) 0.111(4) Uani 1 1 d .
H22A H -0.1552 0.5711 0.5211 0.167 Uiso 1 1 calc R
H22B H -0.1088 0.5115 0.5891 0.167 Uiso 1 1 calc R
H22C H 0.0260 0.5641 0.5422 0.167 Uiso 1 1 calc R
C23 C -0.1560(11) 0.6245(5) 0.6019(4) 0.064(2) Uani 1 1 d .
C24 C -0.1210(14) 0.7024(5) 0.5533(5) 0.088(3) Uani 1 1 d .
H24A H -0.0050 0.6993 0.5313 0.131 Uiso 1 1 calc R
H24B H -0.1412 0.7418 0.5796 0.131 Uiso 1 1 calc R
H24C H -0.1948 0.7154 0.5183 0.131 Uiso 1 1 calc R
C25 C -0.3502(14) 0.6246(8) 0.6224(6) 0.124(5) Uani 1 1 d .
H25A H -0.3937 0.6647 0.6471 0.187 Uiso 1 1 calc R
H25B H -0.3748 0.5751 0.6519 0.187 Uiso 1 1 calc R
H25C H -0.4026 0.6340 0.5812 0.187 Uiso 1 1 calc R
C26 C 1.0716(11) 0.1044(5) 0.6124(4) 0.069(3) Uani 1 1 d .
H26A H 1.1050 0.1400 0.5684 0.082 Uiso 1 1 calc R
H26B H 1.0459 0.0575 0.6025 0.082 Uiso 1 1 calc R
C27 C 1.2136(10) 0.0855(5) 0.6550(4) 0.066(2) Uani 1 1 d .
H27A H 1.2427 0.1329 0.6629 0.080 Uiso 1 1 calc R
H27B H 1.3129 0.0614 0.6299 0.080 Uiso 1 1 calc R
C28 C 1.1636(9) 0.0309(4) 0.7244(4) 0.054(2) Uani 1 1 d .
H28A H 1.1568 -0.0200 0.7170 0.064 Uiso 1 1 calc R
H28B H 1.2500 0.0257 0.7540 0.064 Uiso 1 1 calc R
C29 C 0.9949(8) 0.0604(4) 0.7604(4) 0.0426(17) Uani 1 1 d .
H29 H 0.9529 0.0173 0.7972 0.051 Uiso 1 1 calc R
C30 C 0.9937(8) 0.1294(4) 0.7936(3) 0.0381(16) Uani 1 1 d .
H30 H 1.0816 0.1625 0.7685 0.046 Uiso 1 1 calc R
C31 C 0.6040(10) 0.0827(4) 0.7943(4) 0.054(2) Uani 1 1 d .
H31A H 0.6211 0.0708 0.8428 0.065 Uiso 1 1 calc R
H31B H 0.4872 0.1048 0.7912 0.065 Uiso 1 1 calc R
C32 C 0.6416(11) 0.0093(5) 0.7663(5) 0.079(3) Uani 1 1 d .
H32A H 0.6894 -0.0336 0.8003 0.095 Uiso 1 1 calc R
H32B H 0.5384 -0.0046 0.7563 0.095 Uiso 1 1 calc R
C33 C 0.7672(11) 0.0271(4) 0.7006(4) 0.062(2) Uani 1 1 d .
H33A H 0.7094 0.0456 0.6599 0.074 Uiso 1 1 calc R
H33B H 0.8452 -0.0186 0.6949 0.074 Uiso 1 1 calc R
C34 C 0.8604(8) 0.0901(4) 0.7110(3) 0.0380(16) Uani 1 1 d .
C35 C 0.7250(8) 0.1397(4) 0.7501(3) 0.0374(16) Uani 1 1 d .
C36 C 1.0186(10) 0.0969(4) 0.8688(4) 0.052(2) Uani 1 1 d .
C37 C 1.2202(14) 0.0603(6) 0.9445(5) 0.096(3) Uani 1 1 d DU
H37A H 1.3318 0.0309 0.9411 0.115 Uiso 1 1 calc R
H37B H 1.1382 0.0248 0.9696 0.115 Uiso 1 1 calc R
C38 C 1.218(2) 0.1221(7) 0.9822(6) 0.152(5) Uani 1 1 d DU
H38A H 1.2999 0.1567 0.9571 0.229 Uiso 1 1 calc R
H38B H 1.2463 0.0990 1.0281 0.229 Uiso 1 1 calc R
H38C H 1.1071 0.1505 0.9857 0.229 Uiso 1 1 calc R
C39 C 0.7634(9) 0.2258(4) 0.8262(3) 0.0381(16) Uani 1 1 d .
C40 C 0.5908(8) 0.2439(4) 0.8452(3) 0.0373(16) Uani 1 1 d .
H40 H 0.5134 0.2189 0.8317 0.045 Uiso 1 1 calc R
C41 C 0.5341(8) 0.2981(4) 0.8835(3) 0.0412(17) Uani 1 1 d .
C42 C 0.6402(9) 0.3401(4) 0.9026(3) 0.0423(17) Uani 1 1 d .
C43 C 0.8109(9) 0.3231(4) 0.8830(4) 0.0504(19) Uani 1 1 d .
H43 H 0.8871 0.3502 0.8947 0.061 Uiso 1 1 calc R
C44 C 0.8708(9) 0.2669(4) 0.8466(4) 0.0440(18) Uani 1 1 d .
H44 H 0.9874 0.2558 0.8352 0.053 Uiso 1 1 calc R
C45 C 0.6678(12) 0.2320(5) 0.5574(4) 0.077(3) Uani 1 1 d .
H45A H 0.7632 0.1934 0.5526 0.116 Uiso 1 1 calc R
H45B H 0.6748 0.2742 0.5170 0.116 Uiso 1 1 calc R
H45C H 0.5646 0.2093 0.5620 0.116 Uiso 1 1 calc R
C46 C 0.8639(10) 0.3137(5) 0.6326(4) 0.064(2) Uani 1 1 d .
H46A H 0.8702 0.3219 0.6776 0.096 Uiso 1 1 calc R
H46B H 0.8609 0.3626 0.5991 0.096 Uiso 1 1 calc R
H46C H 0.9616 0.2800 0.6189 0.096 Uiso 1 1 calc R
C47 C 0.4819(11) 0.3444(5) 0.6433(5) 0.069(2) Uani 1 1 d .
C48 C 0.4893(13) 0.3900(5) 0.6971(5) 0.087(3) Uani 1 1 d .
H48A H 0.4001 0.4324 0.6942 0.130 Uiso 1 1 calc R
H48B H 0.5971 0.4100 0.6882 0.130 Uiso 1 1 calc R
H48C H 0.4755 0.3566 0.7429 0.130 Uiso 1 1 calc R
C49 C 0.4802(16) 0.4038(6) 0.5724(5) 0.109(4) Uani 1 1 d .
H49A H 0.4451 0.3806 0.5396 0.164 Uiso 1 1 calc R
H49B H 0.5921 0.4189 0.5553 0.164 Uiso 1 1 calc R
H49C H 0.4024 0.4487 0.5782 0.164 Uiso 1 1 calc R
C50 C 0.3189(13) 0.3080(7) 0.6614(8) 0.142(6) Uani 1 1 d .
H50A H 0.3142 0.2743 0.7071 0.213 Uiso 1 1 calc R
H50B H 0.3136 0.2786 0.6280 0.213 Uiso 1 1 calc R
H50C H 0.2246 0.3480 0.6606 0.213 Uiso 1 1 calc R
N1 N 0.8266(6) 0.1702(3) 0.7890(3) 0.0381(14) Uani 1 1 d .
N2 N 0.0186(7) 0.7472(3) 0.7641(3) 0.0392(14) Uani 1 1 d .
N3 N 0.4771(9) 0.8779(4) 0.6214(4) 0.0567(18) Uani 1 1 d .
N4 N 0.3504(9) 0.3112(4) 0.9030(4) 0.0616(19) Uani 1 1 d .
O1 O 0.0223(6) 0.5814(2) 0.8226(2) 0.0485(12) Uani 1 1 d .
O2 O 0.0060(8) 0.8654(3) 0.8366(3) 0.0729(17) Uani 1 1 d .
O3 O 0.2427(7) 0.8028(3) 0.8759(3) 0.0693(16) Uani 1 1 d .
O4 O 0.5737(8) 0.8638(4) 0.5717(4) 0.102(2) Uani 1 1 d .
O5 O 0.5225(8) 0.9009(4) 0.6662(5) 0.110(3) Uani 1 1 d .
O6 O -0.1342(5) 0.6729(2) 0.7187(2) 0.0428(12) Uani 1 1 d .
O7 O 0.9272(6) 0.1386(3) 0.6491(2) 0.0552(14) Uani 1 1 d .
O8 O 0.9109(7) 0.0733(3) 0.9138(3) 0.0742(17) Uani 1 1 d .
O9 O 1.1781(7) 0.0965(3) 0.8760(3) 0.0705(16) Uani 1 1 d U
O10 O 0.2975(8) 0.3174(5) 0.9609(4) 0.114(3) Uani 1 1 d .
O11 O 0.2598(8) 0.3122(5) 0.8612(4) 0.103(2) Uani 1 1 d .
O12 O 0.6324(5) 0.1993(2) 0.7085(2) 0.0426(11) Uani 1 1 d .
Si1 Si -0.0491(3) 0.60152(12) 0.68091(12) 0.0552(6) Uani 1 1 d .
Si2 Si 0.6697(3) 0.26877(12) 0.63677(11) 0.0483(5) Uani 1 1 d .

loop_
_atom_site_aniso_label
_atom_site_aniso_U_11
_atom_site_aniso_U_22
_atom_site_aniso_U_33
_atom_site_aniso_U_23
_atom_site_aniso_U_13
_atom_site_aniso_U_12
Br1 0.0723(6) 0.0496(5) 0.0470(5) 0.0033(4) 0.0011(4) -0.0157(4)
Br2 0.0734(6) 0.0606(6) 0.0896(7) -0.0451(5) 0.0029(5) -0.0039(5)
C1 0.077(6) 0.041(5) 0.064(6) -0.006(4) -0.016(5) 0.010(4)
C2 0.063(5) 0.048(5) 0.053(5) 0.008(4) -0.010(4) 0.014(4)
C3 0.061(5) 0.059(5) 0.036(4) -0.004(4) -0.008(4) -0.004(4)
C4 0.043(4) 0.036(4) 0.042(4) 0.000(3) 0.003(3) -0.001(3)
C5 0.040(4) 0.036(4) 0.038(4) -0.001(3) -0.012(3) -0.005(3)
C6 0.027(4) 0.041(4) 0.035(4) -0.006(3) 0.002(3) -0.008(3)
C7 0.036(4) 0.051(5) 0.069(5) -0.009(4) -0.010(4) -0.002(4)
C8 0.048(6) 0.078(7) 0.124(9) 0.001(6) 0.013(5) 0.002(5)
C9 0.051(5) 0.057(5) 0.057(5) -0.001(4) 0.014(4) -0.016(4)
C10 0.039(4) 0.031(4) 0.039(4) -0.001(3) 0.001(3) 0.003(3)
C11 0.057(5) 0.048(5) 0.040(4) -0.006(4) -0.014(4) -0.006(4)
C12 0.142(10) 0.075(7) 0.138(10) -0.056(7) -0.072(9) 0.011(7)
C13 0.188(14) 0.116(10) 0.166(12) -0.072(9) -0.114(11) 0.007(9)
C14 0.034(4) 0.035(4) 0.045(4) -0.007(3) -0.006(3) -0.003(3)
C15 0.039(4) 0.033(4) 0.044(4) -0.002(3) -0.015(3) -0.001(3)
C16 0.037(4) 0.032(4) 0.053(5) -0.009(3) -0.004(4) -0.009(3)
C17 0.038(4) 0.035(4) 0.034(4) -0.002(3) -0.005(3) -0.009(3)
C18 0.051(5) 0.040(4) 0.046(4) -0.006(3) -0.015(4) -0.005(4)
C19 0.038(4) 0.037(4) 0.044(4) 0.000(3) -0.010(3) -0.005(3)
C20 0.062(6) 0.098(7) 0.097(7) -0.040(6) -0.014(5) 0.005(5)
C21 0.182(12) 0.051(6) 0.081(7) -0.006(5) -0.040(7) -0.038(7)
C22 0.188(13) 0.078(7) 0.088(8) -0.044(6) -0.038(8) -0.013(8)
C23 0.080(6) 0.069(6) 0.052(5) -0.022(4) -0.003(4) -0.029(5)
C24 0.126(9) 0.078(7) 0.063(6) -0.015(5) -0.012(6) -0.029(6)
C25 0.098(9) 0.193(13) 0.092(8) -0.017(8) -0.030(7) -0.057(9)
C26 0.081(7) 0.064(6) 0.050(5) -0.022(4) 0.020(5) 0.005(5)
C27 0.055(5) 0.064(6) 0.074(6) -0.027(5) 0.018(5) 0.001(4)
C28 0.046(5) 0.048(5) 0.065(5) -0.022(4) -0.001(4) 0.008(4)
C29 0.043(4) 0.035(4) 0.047(4) -0.009(3) 0.002(3) -0.005(3)
C30 0.036(4) 0.034(4) 0.041(4) -0.005(3) -0.003(3) -0.003(3)
C31 0.054(5) 0.045(5) 0.062(5) -0.013(4) 0.001(4) -0.012(4)
C32 0.064(6) 0.053(5) 0.126(8) -0.043(5) 0.017(6) -0.021(5)
C33 0.083(6) 0.043(5) 0.070(6) -0.032(4) -0.015(5) -0.004(4)
C34 0.039(4) 0.027(4) 0.043(4) -0.007(3) 0.000(3) 0.001(3)
C35 0.036(4) 0.035(4) 0.042(4) -0.012(3) -0.005(3) 0.000(3)
C36 0.047(5) 0.045(5) 0.062(5) -0.012(4) -0.003(4) 0.000(4)
C37 0.092(6) 0.108(7) 0.079(6) 0.009(5) -0.030(5) -0.019(5)
C38 0.219(12) 0.157(11) 0.095(9) -0.004(8) -0.044(9) -0.081(10)
C39 0.044(4) 0.029(4) 0.040(4) -0.005(3) -0.008(3) 0.000(3)
C40 0.034(4) 0.038(4) 0.045(4) -0.021(3) -0.009(3) 0.006(3)
C41 0.036(4) 0.043(4) 0.042(4) -0.008(3) 0.000(3) -0.003(3)
C42 0.043(4) 0.035(4) 0.045(4) -0.008(3) 0.001(3) -0.007(3)
C43 0.038(4) 0.059(5) 0.058(5) -0.018(4) -0.010(4) -0.006(4)
C44 0.032(4) 0.052(5) 0.053(5) -0.024(4) 0.000(3) -0.005(3)
C45 0.093(7) 0.082(7) 0.062(6) -0.018(5) -0.024(5) -0.005(5)
C46 0.074(6) 0.056(5) 0.063(5) -0.010(4) -0.013(4) -0.014(4)
C47 0.073(6) 0.046(5) 0.088(7) -0.010(5) -0.029(5) -0.001(4)
C48 0.098(8) 0.053(6) 0.102(8) -0.020(5) -0.018(6) 0.018(5)
C49 0.148(11) 0.084(8) 0.096(8) -0.013(6) -0.062(8) 0.025(7)
C50 0.058(7) 0.099(9) 0.280(18) -0.064(10) -0.051(9) 0.023(6)
N1 0.031(3) 0.038(3) 0.050(3) -0.023(3) -0.006(3) 0.006(3)
N2 0.037(3) 0.044(3) 0.035(3) -0.001(3) -0.004(3) -0.015(3)
N3 0.046(4) 0.046(4) 0.068(5) 0.006(4) -0.006(4) -0.010(3)
N4 0.044(4) 0.073(5) 0.071(5) -0.038(4) 0.006(4) 0.001(4)
O1 0.060(3) 0.033(3) 0.048(3) -0.005(2) -0.010(2) 0.005(2)
O2 0.083(4) 0.046(3) 0.095(5) -0.025(3) -0.030(4) 0.008(3)
O3 0.074(4) 0.052(3) 0.096(4) -0.021(3) -0.048(4) -0.004(3)
O4 0.057(4) 0.116(6) 0.118(6) -0.018(5) 0.014(4) -0.010(4)
O5 0.067(5) 0.126(6) 0.158(8) -0.054(6) -0.020(5) -0.034(4)
O6 0.040(3) 0.039(3) 0.050(3) -0.010(2) -0.005(2) -0.009(2)
O7 0.061(3) 0.050(3) 0.045(3) -0.011(2) 0.006(3) 0.008(3)
O8 0.069(4) 0.092(4) 0.050(3) 0.007(3) 0.001(3) -0.021(3)
O9 0.045(3) 0.101(4) 0.058(3) 0.003(3) -0.017(3) -0.011(3)
O10 0.070(4) 0.187(8) 0.106(6) -0.095(6) 0.032(4) -0.031(5)
O11 0.043(4) 0.158(7) 0.115(6) -0.055(5) -0.008(4) 0.001(4)
O12 0.042(3) 0.039(3) 0.046(3) -0.008(2) -0.010(2) -0.003(2)
Si1 0.0625(15) 0.0427(13) 0.0618(14) -0.0149(11) -0.0064(11) -0.0083(11)
Si2 0.0576(14) 0.0395(12) 0.0501(13) -0.0095(10) -0.0154(10) -0.0051(10)

loop_
_atom_type_symbol
_atom_type_description
_atom_type_scat_dispersion_real
_atom_type_scat_dispersion_imag
_atom_type_scat_source
C C 0.0033 0.0016 'International Tables Vol C Tables 4.2.6.8 and 6.1.1.4'
H H 0.0000 0.0000 'International Tables Vol C Tables 4.2.6.8 and 6.1.1.4'
N N 0.0061 0.0033 'International Tables Vol C Tables 4.2.6.8 and 6.1.1.4'
O O 0.0106 0.0060 'International Tables Vol C Tables 4.2.6.8 and 6.1.1.4'
Br Br -0.2901 2.4595 'International Tables Vol C Tables 4.2.6.8 and 6.1.1.4'
Si Si 0.0817 0.0704 'International Tables Vol C Tables 4.2.6.8 and 6.1.1.4'

loop_
_geom_angle_atom_site_label_1
_geom_angle_atom_site_label_2
_geom_angle_atom_site_label_3
_geom_angle
O1 C1 C2 108.9(6)
O1 C1 H1A 109.9
C2 C1 H1A 109.9
O1 C1 H1B 109.9
C2 C1 H1B 109.9
H1A C1 H1B 108.3
C1 C2 C3 112.9(7)
C1 C2 H2A 109.0
C3 C2 H2A 109.0
C1 C2 H2B 109.0
C3 C2 H2B 109.0
H2A C2 H2B 107.8
C2 C3 C4 111.1(6)
C2 C3 H3A 109.4
C4 C3 H3A 109.4
C2 C3 H3B 109.4
C4 C3 H3B 109.4
H3A C3 H3B 108.0
C10 C4 C3 113.4(6)
C10 C4 C5 102.4(5)
C3 C4 C5 114.8(6)
C10 C4 H4 108.7
C3 C4 H4 108.7
C5 C4 H4 108.7
N2 C5 C11 111.5(6)
N2 C5 C4 104.1(5)
C11 C5 C4 108.8(6)
N2 C5 H5 110.8
C11 C5 H5 110.8
C4 C5 H5 110.8
O6 C6 N2 112.6(5)
O6 C6 C7 108.3(6)
N2 C6 C7 116.9(6)
O6 C6 C10 113.7(5)
N2 C6 C10 101.8(5)
C7 C6 C10 103.2(5)
C6 C7 C8 104.7(6)
C6 C7 H7A 110.8
C8 C7 H7A 110.8
C6 C7 H7B 110.8
C8 C7 H7B 110.8
H7A C7 H7B 108.9
C9 C8 C7 107.2(7)
C9 C8 H8A 110.3
C7 C8 H8A 110.3
C9 C8 H8B 110.3
C7 C8 H8B 110.3
H8A C8 H8B 108.5
C8 C9 C10 105.8(6)
C8 C9 H9A 110.6
C10 C9 H9A 110.6
C8 C9 H9B 110.6
C10 C9 H9B 110.6
H9A C9 H9B 108.7
O1 C10 C9 115.3(6)
O1 C10 C4 109.6(6)
C9 C10 C4 114.4(6)
O1 C10 C6 107.7(5)
C9 C10 C6 105.4(6)
C4 C10 C6 103.4(5)
O2 C11 O3 124.6(7)
O2 C11 C5 125.3(7)
O3 C11 C5 110.1(7)
C13 C12 O3 109.6(9)
C13 C12 H12A 109.8
O3 C12 H12A 109.8
C13 C12 H12B 109.8
O3 C12 H12B 109.8
H12A C12 H12B 108.2
C12 C13 H13A 109.5
C12 C13 H13B 109.5
H13A C13 H13B 109.5
C12 C13 H13C 109.5
H13A C13 H13C 109.5
H13B C13 H13C 109.5
C19 C14 N2 123.2(6)
C19 C14 C15 117.9(6)
N2 C14 C15 119.0(6)
C16 C15 C14 119.9(6)
C16 C15 H15 120.0
C14 C15 H15 120.0
C15 C16 C17 122.2(6)
C15 C16 N3 117.9(6)
C17 C16 N3 119.9(6)
C18 C17 C16 116.6(6)
C18 C17 Br1 120.1(5)
C16 C17 Br1 123.1(5)
C17 C18 C19 121.4(7)
C17 C18 H18 119.3
C19 C18 H18 119.3
C14 C19 C18 122.0(6)
C14 C19 H19 119.0
C18 C19 H19 119.0
Si1 C20 H20A 109.5
Si1 C20 H20B 109.5
H20A C20 H20B 109.5
Si1 C20 H20C 109.5
H20A C20 H20C 109.5
H20B C20 H20C 109.5
Si1 C21 H21A 109.5
Si1 C21 H21B 109.5
H21A C21 H21B 109.5
Si1 C21 H21C 109.5
H21A C21 H21C 109.5
H21B C21 H21C 109.5
C23 C22 H22A 109.5
C23 C22 H22B 109.5
H22A C22 H22B 109.5
C23 C22 H22C 109.5
H22A C22 H22C 109.5
H22B C22 H22C 109.5
C24 C23 C22 107.0(7)
C24 C23 C25 108.3(8)
C22 C23 C25 107.8(8)
C24 C23 Si1 113.3(6)
C22 C23 Si1 109.5(7)
C25 C23 Si1 110.6(6)
C23 C24 H24A 109.5
C23 C24 H24B 109.5
H24A C24 H24B 109.5
C23 C24 H24C 109.5
H24A C24 H24C 109.5
H24B C24 H24C 109.5
C23 C25 H25A 109.5
C23 C25 H25B 109.5
H25A C25 H25B 109.5
C23 C25 H25C 109.5
H25A C25 H25C 109.5
H25B C25 H25C 109.5
O7 C26 C27 109.5(6)
O7 C26 H26A 109.8
C27 C26 H26A 109.8
O7 C26 H26B 109.8
C27 C26 H26B 109.8
H26A C26 H26B 108.2
C26 C27 C28 110.7(7)
C26 C27 H27A 109.5
C28 C27 H27A 109.5
C26 C27 H27B 109.5
C28 C27 H27B 109.5
H27A C27 H27B 108.1
C29 C28 C27 111.3(6)
C29 C28 H28A 109.4
C27 C28 H28A 109.4
C29 C28 H28B 109.4
C27 C28 H28B 109.4
H28A C28 H28B 108.0
C28 C29 C34 113.0(6)
C28 C29 C30 116.6(6)
C34 C29 C30 103.1(5)
C28 C29 H29 107.9
C34 C29 H29 107.9
C30 C29 H29 107.9
N1 C30 C36 110.7(5)
N1 C30 C29 104.0(5)
C36 C30 C29 107.8(5)
N1 C30 H30 111.4
C36 C30 H30 111.4
C29 C30 H30 111.4
C32 C31 C35 107.4(6)
C32 C31 H31A 110.2
C35 C31 H31A 110.2
C32 C31 H31B 110.2
C35 C31 H31B 110.2
H31A C31 H31B 108.5
C33 C32 C31 106.6(6)
C33 C32 H32A 110.4
C31 C32 H32A 110.4
C33 C32 H32B 110.4
C31 C32 H32B 110.4
H32A C32 H32B 108.6
C32 C33 C34 104.2(6)
C32 C33 H33A 110.9
C34 C33 H33A 110.9
C32 C33 H33B 110.9
C34 C33 H33B 110.9
H33A C33 H33B 108.9
O7 C34 C33 114.1(6)
O7 C34 C35 107.7(5)
C33 C34 C35 104.7(5)
O7 C34 C29 110.9(5)
C33 C34 C29 114.4(6)
C35 C34 C29 104.0(5)
O12 C35 N1 111.2(5)
O12 C35 C31 108.4(6)
N1 C35 C31 115.5(6)
O12 C35 C34 115.4(5)
N1 C35 C34 102.0(5)
C31 C35 C34 104.3(5)
O8 C36 O9 125.5(8)
O8 C36 C30 124.3(7)
O9 C36 C30 110.2(6)
O9 C37 C38 108.2(9)
O9 C37 H37A 110.1
C38 C37 H37A 110.1
O9 C37 H37B 110.1
C38 C37 H37B 110.1
H37A C37 H37B 108.4
C37 C38 H38A 109.5
C37 C38 H38B 109.5
H38A C38 H38B 109.5
C37 C38 H38C 109.5
H38A C38 H38C 109.5
H38B C38 H38C 109.5
N1 C39 C40 122.3(6)
N1 C39 C44 121.2(6)
C40 C39 C44 116.5(6)
C41 C40 C39 120.2(6)
C41 C40 H40 119.9
C39 C40 H40 119.9
C40 C41 C42 123.3(6)
C40 C41 N4 116.2(6)
C42 C41 N4 120.6(6)
C43 C42 C41 116.6(6)
C43 C42 Br2 118.4(5)
C41 C42 Br2 124.8(5)
C44 C43 C42 121.0(7)
C44 C43 H43 119.5
C42 C43 H43 119.5
C43 C44 C39 122.3(7)
C43 C44 H44 118.9
C39 C44 H44 118.9
Si2 C45 H45A 109.5
Si2 C45 H45B 109.5
H45A C45 H45B 109.5
Si2 C45 H45C 109.5
H45A C45 H45C 109.5
H45B C45 H45C 109.5
Si2 C46 H46A 109.5
Si2 C46 H46B 109.5
H46A C46 H46B 109.5
Si2 C46 H46C 109.5
H46A C46 H46C 109.5
H46B C46 H46C 109.5
C50 C47 C48 108.8(9)
C50 C47 C49 108.7(9)
C48 C47 C49 106.7(7)
C50 C47 Si2 110.9(6)
C48 C47 Si2 112.4(6)
C49 C47 Si2 109.2(7)
C47 C48 H48A 109.5
C47 C48 H48B 109.5
H48A C48 H48B 109.5
C47 C48 H48C 109.5
H48A C48 H48C 109.5
H48B C48 H48C 109.5
C47 C49 H49A 109.5
C47 C49 H49B 109.5
H49A C49 H49B 109.5
C47 C49 H49C 109.5
H49A C49 H49C 109.5
H49B C49 H49C 109.5
C47 C50 H50A 109.5
C47 C50 H50B 109.5
H50A C50 H50B 109.5
C47 C50 H50C 109.5
H50A C50 H50C 109.5
H50B C50 H50C 109.5
C39 N1 C30 121.4(5)
C39 N1 C35 123.8(5)
C30 N1 C35 114.3(5)
C14 N2 C5 122.1(5)
C14 N2 C6 125.0(6)
C5 N2 C6 113.0(5)
O4 N3 O5 122.3(8)
O4 N3 C16 118.5(8)
O5 N3 C16 119.0(7)
O10 N4 O11 122.9(8)
O10 N4 C41 118.1(8)
O11 N4 C41 118.9(7)
C10 O1 C1 114.1(5)
C11 O3 C12 116.9(7)
C6 O6 Si1 142.4(4)
C34 O7 C26 114.6(5)
C36 O9 C37 115.1(7)
C35 O12 Si2 137.8(4)
O6 Si1 C20 108.9(3)
O6 Si1 C23 102.2(3)
C20 Si1 C23 112.1(4)
O6 Si1 C21 113.9(4)
C20 Si1 C21 111.7(5)
C23 Si1 C21 107.9(4)
O12 Si2 C46 113.2(3)
O12 Si2 C45 110.4(3)
C46 Si2 C45 112.6(4)
O12 Si2 C47 104.1(3)
C46 Si2 C47 108.4(4)
C45 Si2 C47 107.7(4)

loop_
_geom_bond_atom_site_label_1
_geom_bond_atom_site_label_2
_geom_bond_distance
Br1 C17 1.862(6)
Br2 C42 1.850(7)
C1 O1 1.426(8)
C1 C2 1.482(11)
C1 H1A 0.9700
C1 H1B 0.9700
C2 C3 1.497(10)
C2 H2A 0.9700
C2 H2B 0.9700
C3 C4 1.529(9)
C3 H3A 0.9700
C3 H3B 0.9700
C4 C10 1.520(10)
C4 C5 1.531(9)
C4 H4 0.9800
C5 N2 1.445(8)
C5 C11 1.511(10)
C5 H5 0.9800
C6 O6 1.389(7)
C6 N2 1.456(8)
C6 C7 1.481(9)
C6 C10 1.533(9)
C7 C8 1.511(10)
C7 H7A 0.9700
C7 H7B 0.9700
C8 C9 1.497(11)
C8 H8A 0.9700
C8 H8B 0.9700
C9 C10 1.520(9)
C9 H9A 0.9700
C9 H9B 0.9700
C10 O1 1.423(8)
C11 O2 1.206(8)
C11 O3 1.305(9)
C12 C13 1.405(13)
C12 O3 1.457(10)
C12 H12A 0.9700
C12 H12B 0.9700
C13 H13A 0.9600
C13 H13B 0.9600
C13 H13C 0.9600
C14 C19 1.369(9)
C14 N2 1.373(8)
C14 C15 1.387(9)
C15 C16 1.368(9)
C15 H15 0.9300
C16 C17 1.404(9)
C16 N3 1.436(9)
C17 C18 1.366(9)
C18 C19 1.370(9)
C18 H18 0.9300
C19 H19 0.9300
C20 Si1 1.854(9)
C20 H20A 0.9600
C20 H20B 0.9600
C20 H20C 0.9600
C21 Si1 1.869(9)
C21 H21A 0.9600
C21 H21B 0.9600
C21 H21C 0.9600
C22 C23 1.544(11)
C22 H22A 0.9600
C22 H22B 0.9600
C22 H22C 0.9600
C23 C24 1.522(11)
C23 C25 1.545(13)
C23 Si1 1.860(9)
C24 H24A 0.9600
C24 H24B 0.9600
C24 H24C 0.9600
C25 H25A 0.9600
C25 H25B 0.9600
C25 H25C 0.9600
C26 O7 1.406(8)
C26 C27 1.495(11)
C26 H26A 0.9700
C26 H26B 0.9700
C27 C28 1.512(10)
C27 H27A 0.9700
C27 H27B 0.9700
C28 C29 1.507(9)
C28 H28A 0.9700
C28 H28B 0.9700
C29 C34 1.541(10)
C29 C30 1.541(9)
C29 H29 0.9800
C30 N1 1.437(8)
C30 C36 1.508(10)
C30 H30 0.9800
C31 C32 1.522(10)
C31 C35 1.524(9)
C31 H31A 0.9700
C31 H31B 0.9700
C32 C33 1.509(11)
C32 H32A 0.9700
C32 H32B 0.9700
C33 C34 1.520(9)
C33 H33A 0.9700
C33 H33B 0.9700
C34 O7 1.395(7)
C34 C35 1.532(9)
C35 O12 1.387(7)
C35 N1 1.464(8)
C36 O8 1.178(8)
C36 O9 1.316(9)
C37 O9 1.439(10)
C37 C38 1.484(9)
C37 H37A 0.9700
C37 H37B 0.9700
C38 H38A 0.9600
C38 H38B 0.9600
C38 H38C 0.9600
C39 N1 1.374(8)
C39 C40 1.386(9)
C39 C44 1.388(9)
C40 C41 1.362(9)
C40 H40 0.9300
C41 C42 1.376(9)
C41 N4 1.460(9)
C42 C43 1.370(9)
C43 C44 1.369(9)
C43 H43 0.9300
C44 H44 0.9300
C45 Si2 1.869(8)
C45 H45A 0.9600
C45 H45B 0.9600
C45 H45C 0.9600
C46 Si2 1.845(8)
C46 H46A 0.9600
C46 H46B 0.9600
C46 H46C 0.9600
C47 C50 1.501(13)
C47 C48 1.520(12)
C47 C49 1.547(12)
C47 Si2 1.880(9)
C48 H48A 0.9600
C48 H48B 0.9600
C48 H48C 0.9600
C49 H49A 0.9600
C49 H49B 0.9600
C49 H49C 0.9600
C50 H50A 0.9600
C50 H50B 0.9600
C50 H50C 0.9600
N3 O4 1.204(8)
N3 O5 1.206(8)
N4 O10 1.188(8)
N4 O11 1.200(8)
O6 Si1 1.646(5)
O12 Si2 1.662(5)

loop_
_geom_torsion_atom_site_label_1
_geom_torsion_atom_site_label_2
_geom_torsion_atom_site_label_3
_geom_torsion_atom_site_label_4
_geom_torsion
O1 C1 C2 C3 57.0(9)
C1 C2 C3 C4 -48.3(9)
C2 C3 C4 C10 44.1(8)
C2 C3 C4 C5 -73.1(8)
C10 C4 C5 N2 28.5(6)
C3 C4 C5 N2 151.8(6)
C10 C4 C5 C11 147.5(6)
C3 C4 C5 C11 -89.2(7)
O6 C6 C7 C8 83.7(7)
N2 C6 C7 C8 -147.8(7)
C10 C6 C7 C8 -37.1(8)
C6 C7 C8 C9 27.6(10)
C7 C8 C9 C10 -6.3(10)
C8 C9 C10 O1 -135.1(7)
C8 C9 C10 C4 96.5(8)
C8 C9 C10 C6 -16.4(8)
C3 C4 C10 O1 -48.7(7)
C5 C4 C10 O1 75.6(6)
C3 C4 C10 C9 82.6(7)
C5 C4 C10 C9 -153.2(6)
C3 C4 C10 C6 -163.3(5)
C5 C4 C10 C6 -39.1(6)
O6 C6 C10 O1 39.8(7)
N2 C6 C10 O1 -81.5(6)
C7 C6 C10 O1 156.9(5)
O6 C6 C10 C9 -83.7(6)
N2 C6 C10 C9 154.9(5)
C7 C6 C10 C9 33.3(7)
O6 C6 C10 C4 155.8(5)
N2 C6 C10 C4 34.5(6)
C7 C6 C10 C4 -87.1(6)
N2 C5 C11 O2 31.8(10)
C4 C5 C11 O2 -82.4(9)
N2 C5 C11 O3 -149.6(6)
C4 C5 C11 O3 96.2(7)
C19 C14 C15 C16 -1.7(10)
N2 C14 C15 C16 179.4(6)
C14 C15 C16 C17 1.3(10)
C14 C15 C16 N3 -180.0(6)
C15 C16 C17 C18 -0.2(10)
N3 C16 C17 C18 -178.9(7)
C15 C16 C17 Br1 175.3(5)
N3 C16 C17 Br1 -3.4(9)
C16 C17 C18 C19 -0.4(10)
Br1 C17 C18 C19 -176.1(5)
N2 C14 C19 C18 179.9(6)
C15 C14 C19 C18 1.1(10)
C17 C18 C19 C14 0.0(11)
O7 C26 C27 C28 58.6(9)
C26 C27 C28 C29 -50.4(9)
C27 C28 C29 C34 44.5(8)
C27 C28 C29 C30 -74.7(8)
C28 C29 C30 N1 149.8(6)
C34 C29 C30 N1 25.5(6)
C28 C29 C30 C36 -92.7(7)
C34 C29 C30 C36 143.0(6)
C35 C31 C32 C33 -7.3(9)
C31 C32 C33 C34 26.7(9)
C32 C33 C34 O7 -153.7(6)
C32 C33 C34 C35 -36.2(8)
C32 C33 C34 C29 77.0(8)
C28 C29 C34 O7 -46.8(7)
C30 C29 C34 O7 79.9(6)
C28 C29 C34 C33 84.0(7)
C30 C29 C34 C33 -149.2(6)
C28 C29 C34 C35 -162.3(5)
C30 C29 C34 C35 -35.6(6)
C32 C31 C35 O12 108.6(7)
C32 C31 C35 N1 -125.9(7)
C32 C31 C35 C34 -14.9(8)
O7 C34 C35 O12 34.5(7)
C33 C34 C35 O12 -87.4(7)
C29 C34 C35 O12 152.2(5)
O7 C34 C35 N1 -86.2(6)
C33 C34 C35 N1 151.9(5)
C29 C34 C35 N1 31.6(6)
O7 C34 C35 C31 153.3(6)
C33 C34 C35 C31 31.5(7)
C29 C34 C35 C31 -88.9(6)
N1 C30 C36 O8 34.5(10)
C29 C30 C36 O8 -78.6(9)
N1 C30 C36 O9 -147.5(6)
C29 C30 C36 O9 99.4(7)
N1 C39 C40 C41 178.4(6)
C44 C39 C40 C41 -1.6(10)
C39 C40 C41 C42 3.1(11)
C39 C40 C41 N4 -177.9(6)
C40 C41 C42 C43 -2.1(10)
N4 C41 C42 C43 178.9(7)
C40 C41 C42 Br2 174.1(5)
N4 C41 C42 Br2 -4.8(10)
C41 C42 C43 C44 -0.3(10)
Br2 C42 C43 C44 -176.8(6)
C42 C43 C44 C39 1.6(11)
N1 C39 C44 C43 179.3(6)
C40 C39 C44 C43 -0.7(10)
C40 C39 N1 C30 -154.1(6)
C44 C39 N1 C30 25.9(9)
C40 C39 N1 C35 16.9(9)
C44 C39 N1 C35 -163.0(6)
C36 C30 N1 C39 50.5(8)
C29 C30 N1 C39 166.0(6)
C36 C30 N1 C35 -121.3(6)
C29 C30 N1 C35 -5.8(7)
O12 C35 N1 C39 48.5(8)
C31 C35 N1 C39 -75.6(8)
C34 C35 N1 C39 172.1(6)
O12 C35 N1 C30 -139.9(5)
C31 C35 N1 C30 96.0(6)
C34 C35 N1 C30 -16.4(7)
C19 C14 N2 C5 -159.7(6)
C15 C14 N2 C5 19.1(9)
C19 C14 N2 C6 21.5(10)
C15 C14 N2 C6 -159.7(6)
C11 C5 N2 C14 56.9(8)
C4 C5 N2 C14 174.0(6)
C11 C5 N2 C6 -124.2(6)
C4 C5 N2 C6 -7.1(7)
O6 C6 N2 C14 39.7(8)
C7 C6 N2 C14 -86.7(8)
C10 C6 N2 C14 161.8(6)
O6 C6 N2 C5 -139.2(6)
C7 C6 N2 C5 94.4(7)
C10 C6 N2 C5 -17.1(7)
C15 C16 N3 O4 124.4(8)
C17 C16 N3 O4 -56.9(10)
C15 C16 N3 O5 -50.7(10)
C17 C16 N3 O5 128.0(8)
C40 C41 N4 O10 137.0(8)
C42 C41 N4 O10 -44.0(11)
C40 C41 N4 O11 -40.1(10)
C42 C41 N4 O11 138.9(8)
C9 C10 O1 C1 -71.1(8)
C4 C10 O1 C1 59.7(7)
C6 C10 O1 C1 171.6(6)
C2 C1 O1 C10 -64.1(8)
O2 C11 O3 C12 2.4(12)
C5 C11 O3 C12 -176.2(8)
C13 C12 O3 C11 161.2(10)
N2 C6 O6 Si1 77.2(8)
C7 C6 O6 Si1 -151.9(5)
C10 C6 O6 Si1 -37.9(9)
C33 C34 O7 C26 -73.7(8)
C35 C34 O7 C26 170.5(6)
C29 C34 O7 C26 57.4(8)
C27 C26 O7 C34 -64.1(8)
O8 C36 O9 C37 3.3(12)
C30 C36 O9 C37 -174.7(7)
C38 C37 O9 C36 -98.4(10)
N1 C35 O12 Si2 70.0(7)
C31 C35 O12 Si2 -162.0(5)
C34 C35 O12 Si2 -45.5(8)
C6 O6 Si1 C20 -57.5(7)
C6 O6 Si1 C23 -176.2(6)
C6 O6 Si1 C21 67.8(8)
C24 C23 Si1 O6 61.3(7)
C22 C23 Si1 O6 -179.3(6)
C25 C23 Si1 O6 -60.6(7)
C24 C23 Si1 C20 -55.1(7)
C22 C23 Si1 C20 64.3(7)
C25 C23 Si1 C20 -177.0(7)
C24 C23 Si1 C21 -178.4(7)
C22 C23 Si1 C21 -59.0(8)
C25 C23 Si1 C21 59.7(8)
C35 O12 Si2 C46 -38.7(7)
C35 O12 Si2 C45 88.5(7)
C35 O12 Si2 C47 -156.2(6)
C50 C47 Si2 O12 -47.8(9)
C48 C47 Si2 O12 74.3(7)
C49 C47 Si2 O12 -167.5(6)
C50 C47 Si2 C46 -168.5(8)
C48 C47 Si2 C46 -46.5(7)
C49 C47 Si2 C46 71.7(7)
C50 C47 Si2 C45 69.5(9)
C48 C47 Si2 C45 -168.5(6)
C49 C47 Si2 C45 -50.3(7)
